data_1575081
loop_
_publ_author_name
'W&#xf3;jcik, Patryk'
'Latouche, Camille'
'Suwi&#x144;ska, Kinga'
'Kamecka, Anna'

_publ_section_title
;
 Spectroscopic, structural and photophysical characterization of
 chloro-bridged iridium(III) and rhodium(III) dinuclear complexes with
 1-phenyl-1<i>H</i>-pyrazole and their analogues with
 1-(2,4-difluorophenyl)-1<i>H</i>-pyrazole.
;
_journal_issue 31
_journal_name_full 'Dalton transactions (Cambridge, England : 2003)'
_journal_page_first 12018
_journal_page_last 12029
_journal_paper_doi 10.1039/d5dt01156f
_journal_volume 54
_journal_year 2025
_chemical_formula_moiety 'C36 H28 Cl2 Ir2 N8'
_chemical_formula_sum 'C36 H28 Cl2 Ir2 N8'
_chemical_formula_weight 1027.96
_space_group_crystal_system monoclinic
_space_group_IT_number 14
_space_group_name_Hall '-P 2yn'
_space_group_name_H-M_alt 'P 1 21/n 1'
_atom_sites_solution_hydrogens geom
_atom_sites_solution_primary 'Intrinsic Phasing'
_audit_creation_method
;FinalCif 2024.9-0 by Daniel Kratzert, Freiburg 2025, 
https://dkratzert.de/finalcif.html
;
_audit_update_record
;
2025-03-14 deposited with the CCDC.	2025-07-08 downloaded from the CCDC.
;
_cell_angle_alpha 90
_cell_angle_beta 90.266(3)
_cell_angle_gamma 90
_cell_formula_units_Z 4
_cell_length_a 10.2164(9)
_cell_length_b 11.4613(10)
_cell_length_c 29.273(3)
_cell_measurement_reflns_used 9513
_cell_measurement_temperature 297.15
_cell_measurement_theta_max 25.3484
_cell_measurement_theta_min 2.6708
_cell_measurement_wavelength 0.71073
_cell_volume 3427.6(6)
_computing_cell_refinement 'SAINT V8.41 (Bruker AXS LLC)'
_computing_data_collection 'Bruker Instrument Service v8.5.5.6'
_computing_data_reduction 'SAINT V8.41 (Bruker AXS LLC)'
_computing_molecular_graphics 'shelXle (C.B. Huebschle, rev 1503)'
_computing_structure_refinement 'SHELXL-2019/2 (Sheldrick, 2019)'
_computing_structure_solution 'SHELXT 2018/2 (Sheldrick, 2018)'
_diffrn_ambient_temperature 297(2)
_diffrn_detector CPAD
_diffrn_detector_area_resol_mean 7.391
_diffrn_detector_type PhotonII_7
_diffrn_measured_fraction_theta_full 0.989
_diffrn_measured_fraction_theta_max 0.988
_diffrn_measurement_details
;<Phi   scan: start=   0.0; len= 180.0; end= 180.0 at [Counterclockwise Eulerian 
angles: dx= 58.82 mm theta=   0.000 deg omega=   0.000 deg chi=  54.739 deg] 
measure for 1.0 seconds; frame angle 1.00 degrees, wavelength=0.71073>
<Omega scan: start= 187.9; len= 199.0; end= 386.9 at [Counterclockwise Eulerian 
angles: dx= 58.82 mm theta=   8.899 deg phi=  50.999 deg chi=  54.739 deg] 
measure for 15.0 seconds; frame angle 1.00 degrees, wavelength=0.71073>
<Omega scan: start= 187.9; len= 199.0; end= 386.9 at [Counterclockwise Eulerian 
angles: dx= 58.82 mm theta=   8.899 deg phi= 203.999 deg chi=  54.739 deg] 
measure for 15.0 seconds; frame angle 1.00 degrees, wavelength=0.71073>
<Omega scan: start= 187.9; len= 199.0; end= 386.9 at [Counterclockwise Eulerian 
angles: dx= 58.82 mm theta=   8.899 deg phi= 255.001 deg chi=  54.739 deg] 
measure for 15.0 seconds; frame angle 1.00 degrees, wavelength=0.71073>
<Omega scan: start= 195.8; len= 201.0; end= 396.8 at [Counterclockwise Eulerian 
angles: dx= 58.82 mm theta=  13.348 deg phi=   0.000 deg chi=  54.739 deg] 
measure for 15.0 seconds; frame angle 1.00 degrees, wavelength=0.71073>
<Omega scan: start= 187.9; len= 199.0; end= 386.9 at [Counterclockwise Eulerian 
angles: dx= 58.82 mm theta=   8.899 deg phi= 102.001 deg chi=  54.739 deg] 
measure for 15.0 seconds; frame angle 1.00 degrees, wavelength=0.71073>
<Omega scan: start= 187.9; len= 199.0; end= 386.9 at [Counterclockwise Eulerian 
angles: dx= 58.82 mm theta=   8.899 deg phi= 153.000 deg chi=  54.739 deg] 
measure for 15.0 seconds; frame angle 1.00 degrees, wavelength=0.71073>
<Omega scan: start= 187.9; len= 199.0; end= 386.9 at [Counterclockwise Eulerian 
angles: dx= 58.82 mm theta=   8.899 deg phi= 306.000 deg chi=  54.739 deg] 
measure for 15.0 seconds; frame angle 1.00 degrees, wavelength=0.71073>
<Omega scan: start= 187.9; len= 199.0; end= 386.9 at [Counterclockwise Eulerian 
angles: dx= 58.82 mm theta=   8.899 deg phi=   0.000 deg chi=  54.739 deg] 
measure for 15.0 seconds; frame angle 1.00 degrees, wavelength=0.71073>
<Phi   scan: start= 255.7; len= 232.0; end= 487.7 at [Counterclockwise Eulerian 
angles: dx= 58.82 mm theta=   8.899 deg omega= 186.923 deg chi=  54.739 deg] 
measure for 15.0 seconds; frame angle 1.00 degrees, wavelength=0.71073>
;
_diffrn_measurement_device 'FIXEDCHI diffractometer'
_diffrn_measurement_device_type 'Bruker D8'
_diffrn_measurement_method '\w and \f scans'
_diffrn_radiation_monochromator 'multilayer mirror'
_diffrn_radiation_type MoK\a
_diffrn_radiation_wavelength 0.71073
_diffrn_reflns_av_R_equivalents 0.0393
_diffrn_reflns_av_unetI/netI 0.0161
_diffrn_reflns_Laue_measured_fraction_full 0.989
_diffrn_reflns_Laue_measured_fraction_max 0.988
_diffrn_reflns_limit_h_max 12
_diffrn_reflns_limit_h_min -12
_diffrn_reflns_limit_k_max 13
_diffrn_reflns_limit_k_min -13
_diffrn_reflns_limit_l_max 35
_diffrn_reflns_limit_l_min -35
_diffrn_reflns_number 96689
_diffrn_reflns_point_group_measured_fraction_full 0.989
_diffrn_reflns_point_group_measured_fraction_max 0.988
_diffrn_reflns_reduction_process narrow-frame
_diffrn_reflns_theta_full 25.242
_diffrn_reflns_theta_max 25.358
_diffrn_reflns_theta_min 2.108
_diffrn_source 'microfocus sealed tube'
_diffrn_source_current 1.0
_diffrn_source_target Mo
_diffrn_source_type 'INCOATEC I\mS'
_diffrn_source_voltage 50.0
_exptl_absorpt_coefficient_mu 7.952
_exptl_absorpt_correction_T_max 0.606
_exptl_absorpt_correction_T_min 0.112
_exptl_absorpt_correction_type multi-scan
_exptl_absorpt_process_details
;Krause, L., Herbst-Irmer, R., Sheldrick, G. M., Stalke, D. (2015).
"Comparison of silver and molybdenum microfocus X-ray sources for single-crystal
 structure determination"
J. Appl. Cryst. 48, 3-10.
doi:10.1107/S1600576714022985
;
_exptl_crystal_colour 'pale yellow'
_exptl_crystal_density_diffrn 1.992
_exptl_crystal_description block
_exptl_crystal_F_000 1952
_exptl_crystal_size_max 0.49
_exptl_crystal_size_mid 0.203
_exptl_crystal_size_min 0.07
_refine_diff_density_max 1.155
_refine_diff_density_min -1.190
_refine_diff_density_rms 0.099
_refine_ls_extinction_method none
_refine_ls_goodness_of_fit_ref 1.240
_refine_ls_hydrogen_treatment constr
_refine_ls_matrix_type full
_refine_ls_number_parameters 433
_refine_ls_number_reflns 6218
_refine_ls_number_restraints 0
_refine_ls_restrained_S_all 1.240
_refine_ls_R_factor_all 0.0321
_refine_ls_R_factor_gt 0.0249
_refine_ls_shift/su_max 0.002
_refine_ls_shift/su_mean 0.000
_refine_ls_structure_factor_coef Fsqd
_refine_ls_weighting_details 'w=1/[\s^2^(Fo^2^)+(0.0095P)^2^+10.2075P] where P=(Fo^2^+2Fc^2^)/3'
_refine_ls_weighting_scheme calc
_refine_ls_wR_factor_gt 0.0500
_refine_ls_wR_factor_ref 0.0544
_reflns_Friedel_coverage 0.000
_reflns_number_gt 5582
_reflns_number_total 6218
_reflns_threshold_expression 'I > 2\s(I)'
_cod_data_source_file d5dt01156f2.cif
_cod_data_source_block mo_S306a_1_a
_cod_depositor_comments
;
The following automatic conversions were performed:

data item '_exptl_absorpt_correction_type' value 'Multi-Scan' was
changed to 'multi-scan' in accordance with the
/home/data/users/saulius/crontab/automatic-downloads/rss-feeds/RSC/lib/dictionaries/cif_core.dic
dictionary named 'cif_core.dic' version 2.4.2 last updated on
2011-04-26.

Automatic conversion script
Id: cif_fix_values 8170 2020-07-09 18:12:32Z antanas 

 Adding full bibliography for 1575081--1575082.cif.
;
_cod_original_cell_volume 3427.7(5)
_cod_original_sg_symbol_H-M 'P 21/n'
_cod_database_code 1575081
_shelx_shelxl_version_number 2019/3
_shelx_space_group_comment
;
The symmetry employed for this shelxl refinement is uniquely defined
by the following loop, which should always be used as a source of
symmetry information in preference to the above space-group names.
They are only intended as comments.
;
_exptl_bruker_absorpt_correction_t_ratio 0.6311
_shelx_estimated_absorpt_t_min 0.112
_shelx_estimated_absorpt_t_max 0.606
_bruker_diffrn_measurement_temperature_device Cryostream
_diffrn_measurement_bruker_total_exposure_time 27570.0
_diffrn_reflns_bruker_av_norm_i 3873.029
_diffrn_reflns_bruker_number_gt 92426
_computing_bruker_data_scaling 'SADABS-2016/2 - Bruker AXS area detector scaling and absorption correction'
_geom_details
; All esds (except the esd in the dihedral angle between two l.s. planes)
 are estimated using the full covariance matrix.  The cell esds are taken
 into account individually in the estimation of esds in distances, angles
 and torsion angles; correlations between esds in cell parameters are only
 used when they are defined by crystal symmetry.  An approximate (isotropic)
 treatment of cell esds is used for estimating esds involving l.s. planes.
;

loop_
_space_group_symop_operation_xyz
'x, y, z'
'-x+1/2, y+1/2, -z+1/2'
'-x, -y, -z'
'x-1/2, -y-1/2, z-1/2'

loop_
_atom_site_label
_atom_site_type_symbol
_atom_site_fract_x
_atom_site_fract_y
_atom_site_fract_z
_atom_site_U_iso_or_equiv
_atom_site_adp_type
_atom_site_occupancy
_atom_site_site_symmetry_order
_atom_site_calc_flag
_atom_site_refinement_flags_posn
_atom_site_refinement_flags_adp
_atom_site_refinement_flags_occupancy
_atom_site_disorder_assembly
_atom_site_disorder_group
Ir01 Ir 0.50425(2) 0.31017(2) 0.32977(2) 0.03560(6) Uani 1 1 d . . . . .
Ir2 Ir 0.73409(2) 0.25108(2) 0.42684(2) 0.03721(6) Uani 1 1 d . . . . .
Cl1 Cl 0.73482(11) 0.24511(12) 0.34158(4) 0.0438(3) Uani 1 1 d . . . . .
Cl2 Cl 0.49669(12) 0.30037(14) 0.41568(4) 0.0506(3) Uani 1 1 d . . . . .
N1 N 0.5592(4) 0.4799(4) 0.33033(17) 0.0509(11) Uani 1 1 d . . . . .
N2 N 0.6006(4) 0.5209(4) 0.28920(19) 0.0577(13) Uani 1 1 d . . . . .
N3 N 0.4377(4) 0.1443(4) 0.32382(14) 0.0418(10) Uani 1 1 d . . . . .
N4 N 0.3065(4) 0.1360(4) 0.31559(15) 0.0499(11) Uani 1 1 d . . . . .
N5 N 0.7996(5) 0.4642(4) 0.47290(17) 0.0644(14) Uani 1 1 d . . . . .
N6 N 0.7907(4) 0.4209(4) 0.42993(15) 0.0485(11) Uani 1 1 d . . . . .
N7 N 0.6989(4) 0.0776(4) 0.43281(13) 0.0414(10) Uani 1 1 d . . . . .
N8 N 0.8096(4) 0.0130(4) 0.44125(14) 0.0460(10) Uani 1 1 d . . . . .
C1 C 0.5653(6) 0.5683(6) 0.3596(3) 0.0702(19) Uani 1 1 d . . . . .
H1 H 0.542526 0.564795 0.390284 0.084 Uiso 1 1 calc R U . . .
C2 C 0.6113(8) 0.6671(7) 0.3371(4) 0.101(3) Uani 1 1 d . . . . .
H2 H 0.624589 0.740675 0.349732 0.121 Uiso 1 1 calc R U . . .
C3 C 0.6326(7) 0.6351(6) 0.2935(4) 0.093(3) Uani 1 1 d . . . . .
H3 H 0.664000 0.683027 0.270391 0.111 Uiso 1 1 calc R U . . .
C4 C 0.5875(5) 0.4430(5) 0.2520(2) 0.0520(14) Uani 1 1 d . . . . .
C5 C 0.6208(6) 0.4731(7) 0.2077(3) 0.078(2) Uani 1 1 d . . . . .
H5 H 0.658238 0.545254 0.201459 0.094 Uiso 1 1 calc R U . . .
C6 C 0.5981(9) 0.3960(9) 0.1737(3) 0.101(3) Uani 1 1 d . . . . .
H6 H 0.620322 0.415123 0.143806 0.121 Uiso 1 1 calc R U . . .
C7 C 0.5431(10) 0.2913(9) 0.1827(2) 0.102(3) Uani 1 1 d . . . . .
H7 H 0.526205 0.239913 0.158833 0.122 Uiso 1 1 calc R U . . .
C8 C 0.5114(7) 0.2588(6) 0.2270(2) 0.0729(19) Uani 1 1 d . . . . .
H8 H 0.474476 0.185917 0.232346 0.088 Uiso 1 1 calc R U . . .
C9 C 0.5344(5) 0.3344(5) 0.26340(18) 0.0461(13) Uani 1 1 d . . . . .
C10 C 0.4827(7) 0.0353(5) 0.3232(2) 0.0597(16) Uani 1 1 d . . . . .
H10 H 0.570043 0.015106 0.327650 0.072 Uiso 1 1 calc R U . . .
C11 C 0.3850(7) -0.0429(6) 0.3153(2) 0.0678(18) Uani 1 1 d . . . . .
H11 H 0.392613 -0.123662 0.313596 0.081 Uiso 1 1 calc R U . . .
C12 C 0.2720(7) 0.0223(6) 0.3104(2) 0.0705(19) Uani 1 1 d . . . . .
H12 H 0.188309 -0.006210 0.304592 0.085 Uiso 1 1 calc R U . . .
C13 C 0.2363(5) 0.2434(5) 0.31353(17) 0.0449(12) Uani 1 1 d . . . . .
C14 C 0.1032(6) 0.2479(7) 0.3057(2) 0.0678(18) Uani 1 1 d . . . . .
H14 H 0.054945 0.179713 0.301966 0.081 Uiso 1 1 calc R U . . .
C15 C 0.0442(6) 0.3534(8) 0.3037(2) 0.076(2) Uani 1 1 d . . . . .
H15 H -0.045338 0.358123 0.298242 0.092 Uiso 1 1 calc R U . . .
C16 C 0.1147(6) 0.4517(7) 0.3096(2) 0.0697(18) Uani 1 1 d . . . . .
H16 H 0.072318 0.523504 0.308533 0.084 Uiso 1 1 calc R U . . .
C17 C 0.2491(5) 0.4485(5) 0.31712(19) 0.0536(14) Uani 1 1 d . . . . .
H17 H 0.296062 0.517540 0.320321 0.064 Uiso 1 1 calc R U . . .
C18 C 0.3120(5) 0.3428(5) 0.31982(16) 0.0420(12) Uani 1 1 d . . . . .
C19 C 0.8370(6) 0.5009(5) 0.4021(2) 0.0568(15) Uani 1 1 d . . . . .
H19 H 0.841280 0.493875 0.370463 0.068 Uiso 1 1 calc R U . . .
C20 C 0.8785(8) 0.5975(6) 0.4270(3) 0.087(2) Uani 1 1 d . . . . .
H20 H 0.916277 0.665312 0.415607 0.105 Uiso 1 1 calc R U . . .
C21 C 0.8525(9) 0.5722(7) 0.4712(3) 0.097(3) Uani 1 1 d . . . . .
H21 H 0.868293 0.620760 0.496137 0.117 Uiso 1 1 calc R U . . .
C22 C 0.7651(6) 0.3879(6) 0.5088(2) 0.0598(16) Uani 1 1 d . . . . .
C23 C 0.7384(8) 0.3393(8) 0.5867(2) 0.085(2) Uani 1 1 d . . . . .
H23 H 0.741169 0.359822 0.617427 0.102 Uiso 1 1 calc R U . . .
C24 C 0.7676(8) 0.4209(7) 0.5542(2) 0.085(2) Uani 1 1 d . . . . .
H24 H 0.788750 0.496957 0.562480 0.102 Uiso 1 1 calc R U . . .
C25 C 0.7052(7) 0.2282(7) 0.5746(2) 0.0713(19) Uani 1 1 d . . . . .
H25 H 0.685740 0.173716 0.597145 0.086 Uiso 1 1 calc R U . . .
C26 C 0.7004(5) 0.1961(6) 0.52909(18) 0.0562(14) Uani 1 1 d . . . . .
H26 H 0.676276 0.120321 0.521409 0.067 Uiso 1 1 calc R U . . .
C27 C 0.7309(5) 0.2746(5) 0.49457(17) 0.0438(12) Uani 1 1 d . . . . .
C28 C 0.5991(6) 0.0061(6) 0.4373(2) 0.0582(15) Uani 1 1 d . . . . .
H28 H 0.512020 0.027282 0.433074 0.070 Uiso 1 1 calc R U . . .
C29 C 0.6410(7) -0.1053(6) 0.4490(2) 0.0705(18) Uani 1 1 d . . . . .
H29 H 0.589491 -0.170878 0.454172 0.085 Uiso 1 1 calc R U . . .
C30 C 0.7742(7) -0.0974(5) 0.4514(2) 0.0640(17) Uani 1 1 d . . . . .
H30 H 0.831038 -0.158016 0.458752 0.077 Uiso 1 1 calc R U . . .
C31 C 0.9313(5) 0.0743(5) 0.43786(16) 0.0459(12) Uani 1 1 d . . . . .
C32 C 1.0490(6) 0.0163(6) 0.4391(2) 0.0620(16) Uani 1 1 d . . . . .
H32 H 1.052795 -0.063954 0.443547 0.074 Uiso 1 1 calc R U . . .
C33 C 1.1541(5) 0.1988(7) 0.4270(2) 0.0624(17) Uani 1 1 d . . . . .
H33 H 1.230600 0.241681 0.423396 0.075 Uiso 1 1 calc R U . . .
C34 C 1.1609(6) 0.0812(7) 0.4334(2) 0.0698(19) Uani 1 1 d . . . . .
H34 H 1.242103 0.044505 0.434012 0.084 Uiso 1 1 calc R U . . .
C35 C 1.0352(5) 0.2543(6) 0.42574(18) 0.0511(14) Uani 1 1 d . . . . .
H35 H 1.032851 0.334574 0.421134 0.061 Uiso 1 1 calc R U . . .
C36 C 0.9188(4) 0.1944(5) 0.43113(15) 0.0400(11) Uani 1 1 d . . . . .

loop_
_atom_site_aniso_label
_atom_site_aniso_U_11
_atom_site_aniso_U_22
_atom_site_aniso_U_33
_atom_site_aniso_U_23
_atom_site_aniso_U_13
_atom_site_aniso_U_12
Ir01 0.03450(10) 0.03655(11) 0.03576(10) -0.00281(8) 0.00249(7) -0.00437(8)
Ir2 0.03304(10) 0.04213(12) 0.03646(10) -0.00474(9) 0.00141(7) -0.00377(8)
Cl1 0.0378(6) 0.0534(8) 0.0405(6) -0.0064(6) 0.0055(5) 0.0002(6)
Cl2 0.0347(6) 0.0764(10) 0.0408(7) -0.0067(7) 0.0038(5) 0.0008(6)
N1 0.043(2) 0.045(3) 0.065(3) -0.006(2) -0.001(2) 0.003(2)
N2 0.046(3) 0.043(3) 0.084(4) 0.013(3) -0.001(2) -0.006(2)
N3 0.040(2) 0.044(3) 0.041(2) 0.0019(19) 0.0031(18) -0.0098(19)
N4 0.047(3) 0.054(3) 0.049(3) 0.003(2) 0.000(2) -0.018(2)
N5 0.090(4) 0.052(3) 0.051(3) -0.015(2) 0.002(3) -0.015(3)
N6 0.050(3) 0.050(3) 0.046(3) -0.007(2) 0.000(2) -0.002(2)
N7 0.044(2) 0.040(2) 0.040(2) -0.0014(19) 0.0071(19) -0.015(2)
N8 0.051(3) 0.043(3) 0.044(2) -0.002(2) 0.003(2) 0.004(2)
C1 0.058(4) 0.057(4) 0.095(5) -0.026(4) -0.019(3) 0.007(3)
C2 0.101(6) 0.040(4) 0.161(9) -0.012(5) -0.044(6) -0.003(4)
C3 0.077(5) 0.043(4) 0.158(9) 0.030(5) -0.025(5) -0.018(4)
C4 0.038(3) 0.053(3) 0.065(4) 0.018(3) 0.010(3) 0.006(3)
C5 0.060(4) 0.081(5) 0.094(6) 0.048(5) 0.024(4) 0.015(4)
C6 0.117(7) 0.126(8) 0.058(5) 0.035(5) 0.036(5) 0.036(6)
C7 0.151(8) 0.112(7) 0.043(4) 0.000(4) 0.020(4) 0.022(6)
C8 0.108(5) 0.068(4) 0.042(3) -0.001(3) 0.009(3) 0.002(4)
C9 0.042(3) 0.048(3) 0.049(3) 0.007(2) 0.008(2) 0.003(2)
C10 0.083(4) 0.030(3) 0.066(4) -0.006(3) -0.004(3) -0.012(3)
C11 0.101(5) 0.040(3) 0.063(4) 0.002(3) 0.005(4) -0.015(4)
C12 0.083(5) 0.067(4) 0.061(4) 0.002(3) -0.005(3) -0.036(4)
C13 0.041(3) 0.056(3) 0.038(3) 0.006(2) 0.002(2) -0.011(3)
C14 0.045(3) 0.089(5) 0.070(4) 0.017(4) -0.007(3) -0.021(4)
C15 0.048(4) 0.105(6) 0.075(5) 0.021(4) -0.001(3) 0.004(4)
C16 0.054(4) 0.080(5) 0.075(4) 0.012(4) 0.006(3) 0.020(4)
C17 0.051(3) 0.057(4) 0.053(3) 0.002(3) 0.002(3) 0.006(3)
C18 0.042(3) 0.055(3) 0.029(2) 0.002(2) 0.004(2) -0.004(2)
C19 0.063(4) 0.048(3) 0.059(4) 0.004(3) 0.007(3) -0.010(3)
C20 0.130(7) 0.057(4) 0.075(5) 0.004(4) -0.002(5) -0.035(4)
C21 0.155(8) 0.061(5) 0.077(5) -0.019(4) -0.003(5) -0.036(5)
C22 0.070(4) 0.062(4) 0.048(3) -0.016(3) 0.001(3) -0.009(3)
C23 0.099(6) 0.110(7) 0.047(4) -0.024(4) 0.011(4) -0.006(5)
C24 0.114(6) 0.084(5) 0.056(4) -0.028(4) 0.007(4) -0.023(5)
C25 0.079(4) 0.093(6) 0.042(3) 0.001(3) 0.013(3) 0.002(4)
C26 0.057(3) 0.067(4) 0.045(3) -0.003(3) 0.005(3) -0.004(3)
C27 0.035(3) 0.052(3) 0.045(3) -0.009(2) 0.000(2) 0.003(2)
C28 0.056(3) 0.060(4) 0.058(4) -0.002(3) 0.005(3) -0.018(3)
C29 0.080(5) 0.055(4) 0.077(4) 0.000(3) 0.011(4) -0.024(4)
C30 0.084(5) 0.049(4) 0.060(4) 0.004(3) 0.005(3) 0.001(3)
C31 0.051(3) 0.054(3) 0.033(3) -0.005(2) 0.004(2) 0.003(3)
C32 0.053(4) 0.072(4) 0.061(4) 0.002(3) 0.003(3) 0.018(3)
C33 0.037(3) 0.099(5) 0.051(3) 0.003(4) 0.002(2) -0.004(3)
C34 0.046(4) 0.103(6) 0.061(4) 0.000(4) 0.001(3) 0.018(4)
C35 0.037(3) 0.067(4) 0.049(3) 0.000(3) 0.001(2) -0.014(3)
C36 0.033(2) 0.057(3) 0.030(2) -0.005(2) 0.0005(19) 0.005(2)

loop_
_atom_type_symbol
_atom_type_description
_atom_type_scat_dispersion_real
_atom_type_scat_dispersion_imag
_atom_type_scat_source
C C 0.0033 0.0016 'International Tables Vol C Tables 4.2.6.8 and 6.1.1.4'
H H 0.0000 0.0000 'International Tables Vol C Tables 4.2.6.8 and 6.1.1.4'
Cl Cl 0.1484 0.1585 'International Tables Vol C Tables 4.2.6.8 and 6.1.1.4'
Ir Ir -1.4442 7.9887 'International Tables Vol C Tables 4.2.6.8 and 6.1.1.4'
N N 0.0061 0.0033 'International Tables Vol C Tables 4.2.6.8 and 6.1.1.4'

loop_
_exptl_crystal_face_index_h
_exptl_crystal_face_index_k
_exptl_crystal_face_index_l
_exptl_crystal_face_perp_dist
-1 0 0 0.105
0 1 -1 0.027
0 -1 1 0.035
0 1 0 0.049
0 1 1 0.073
0 -1 -1 0.036
0 0 -1 0.027
0 0 1 0.092
1 0 0 0.245

loop_
_geom_angle_atom_site_label_1
_geom_angle_atom_site_label_2
_geom_angle_atom_site_label_3
_geom_angle
_geom_angle_site_symmetry_1
_geom_angle_site_symmetry_3
_geom_angle_publ_flag
C9 Ir01 C18 89.3(2) . . ?
C9 Ir01 N1 80.2(2) . . ?
C18 Ir01 N1 95.3(2) . . ?
C9 Ir01 N3 95.8(2) . . ?
C18 Ir01 N3 80.53(19) . . ?
N1 Ir01 N3 174.28(17) . . ?
C9 Ir01 Cl1 91.54(15) . . ?
C18 Ir01 Cl1 173.27(16) . . ?
N1 Ir01 Cl1 91.41(13) . . ?
N3 Ir01 Cl1 92.74(12) . . ?
C9 Ir01 Cl2 170.96(16) . . ?
C18 Ir01 Cl2 96.77(13) . . ?
N1 Ir01 Cl2 92.56(14) . . ?
N3 Ir01 Cl2 91.84(12) . . ?
Cl1 Ir01 Cl2 83.20(4) . . ?
C36 Ir2 C27 90.07(19) . . ?
C36 Ir2 N7 81.0(2) . . ?
C27 Ir2 N7 92.48(19) . . ?
C36 Ir2 N6 92.3(2) . . ?
C27 Ir2 N6 80.4(2) . . ?
N7 Ir2 N6 170.24(17) . . ?
C36 Ir2 Cl1 92.68(13) . . ?
C27 Ir2 Cl1 173.77(16) . . ?
N7 Ir2 Cl1 93.47(12) . . ?
N6 Ir2 Cl1 93.93(13) . . ?
C36 Ir2 Cl2 172.97(15) . . ?
C27 Ir2 Cl2 94.50(14) . . ?
N7 Ir2 Cl2 93.46(12) . . ?
N6 Ir2 Cl2 93.71(13) . . ?
Cl1 Ir2 Cl2 83.31(4) . . ?
Ir01 Cl1 Ir2 97.08(4) . . ?
Ir2 Cl2 Ir01 96.08(4) . . ?
C1 N1 N2 107.0(5) . . ?
C1 N1 Ir01 138.6(5) . . ?
N2 N1 Ir01 114.3(4) . . ?
C3 N2 N1 109.1(6) . . ?
C3 N2 C4 134.8(7) . . ?
N1 N2 C4 115.7(4) . . ?
C10 N3 N4 105.8(5) . . ?
C10 N3 Ir01 139.9(4) . . ?
N4 N3 Ir01 114.1(3) . . ?
C12 N4 N3 109.9(5) . . ?
C12 N4 C13 133.9(5) . . ?
N3 N4 C13 116.2(4) . . ?
C21 N5 N6 109.1(5) . . ?
C21 N5 C22 134.0(6) . . ?
N6 N5 C22 116.6(5) . . ?
C19 N6 N5 107.3(5) . . ?
C19 N6 Ir2 137.9(4) . . ?
N5 N6 Ir2 114.2(4) . . ?
C28 N7 N8 106.5(5) . . ?
C28 N7 Ir2 139.2(4) . . ?
N8 N7 Ir2 113.4(3) . . ?
C30 N8 N7 108.9(5) . . ?
C30 N8 C31 135.1(5) . . ?
N7 N8 C31 116.0(4) . . ?
N1 C1 C2 109.3(7) . . ?
C3 C2 C1 106.4(7) . . ?
C2 C3 N2 108.1(8) . . ?
C5 C4 C9 122.7(6) . . ?
C5 C4 N2 122.8(6) . . ?
C9 C4 N2 114.5(5) . . ?
C6 C5 C4 119.1(7) . . ?
C5 C6 C7 120.4(7) . . ?
C6 C7 C8 121.4(8) . . ?
C7 C8 C9 120.6(7) . . ?
C8 C9 C4 115.8(5) . . ?
C8 C9 Ir01 129.4(4) . . ?
C4 C9 Ir01 114.7(4) . . ?
N3 C10 C11 111.5(6) . . ?
C10 C11 C12 105.9(6) . . ?
N4 C12 C11 106.9(6) . . ?
C14 C13 C18 122.7(6) . . ?
C14 C13 N4 122.3(5) . . ?
C18 C13 N4 115.0(4) . . ?
C15 C14 C13 118.6(6) . . ?
C16 C15 C14 120.3(6) . . ?
C15 C16 C17 121.6(7) . . ?
C18 C17 C16 119.6(6) . . ?
C17 C18 C13 117.1(5) . . ?
C17 C18 Ir01 128.8(4) . . ?
C13 C18 Ir01 114.1(4) . . ?
N6 C19 C20 109.8(6) . . ?
C21 C20 C19 105.7(6) . . ?
N5 C21 C20 108.0(6) . . ?
C24 C22 C27 122.8(6) . . ?
C24 C22 N5 122.8(6) . . ?
C27 C22 N5 114.3(5) . . ?
C25 C23 C24 120.9(6) . . ?
C23 C24 C22 118.6(7) . . ?
C23 C25 C26 120.4(7) . . ?
C25 C26 C27 121.4(6) . . ?
C26 C27 C22 116.0(5) . . ?
C26 C27 Ir2 129.6(4) . . ?
C22 C27 Ir2 114.4(4) . . ?
N7 C28 C29 111.1(6) . . ?
C30 C29 C28 104.9(6) . . ?
N8 C30 C29 108.6(6) . . ?
C32 C31 C36 124.0(5) . . ?
C32 C31 N8 121.4(5) . . ?
C36 C31 N8 114.5(5) . . ?
C31 C32 C34 117.6(6) . . ?
C34 C33 C35 120.5(6) . . ?
C33 C34 C32 120.6(6) . . ?
C33 C35 C36 121.9(6) . . ?
C35 C36 C31 115.3(5) . . ?
C35 C36 Ir2 130.0(4) . . ?
C31 C36 Ir2 114.5(4) . . ?

loop_
_geom_bond_atom_site_label_1
_geom_bond_atom_site_label_2
_geom_bond_distance
_geom_bond_site_symmetry_2
_geom_bond_publ_flag
Ir01 C9 1.988(5) . ?
Ir01 C18 2.019(5) . ?
Ir01 N1 2.025(5) . ?
Ir01 N3 2.027(4) . ?
Ir01 Cl1 2.4934(12) . ?
Ir01 Cl2 2.5188(13) . ?
Ir2 C36 1.999(5) . ?
Ir2 C27 2.001(5) . ?
Ir2 N7 2.029(4) . ?
Ir2 N6 2.032(5) . ?
Ir2 Cl1 2.4967(12) . ?
Ir2 Cl2 2.5101(13) . ?
N1 C1 1.329(7) . ?
N1 N2 1.362(6) . ?
N2 C3 1.355(8) . ?
N2 C4 1.413(8) . ?
N3 C10 1.331(7) . ?
N3 N4 1.364(6) . ?
N4 C12 1.359(7) . ?
N4 C13 1.425(7) . ?
N5 C21 1.352(8) . ?
N5 N6 1.355(6) . ?
N5 C22 1.414(8) . ?
N6 C19 1.316(7) . ?
N7 C28 1.315(7) . ?
N7 N8 1.373(6) . ?
N8 C30 1.350(7) . ?
N8 C31 1.432(7) . ?
C1 C2 1.392(11) . ?
C2 C3 1.347(12) . ?
C4 C5 1.387(8) . ?
C4 C9 1.399(7) . ?
C5 C6 1.350(11) . ?
C6 C7 1.353(12) . ?
C7 C8 1.387(9) . ?
C8 C9 1.393(8) . ?
C10 C11 1.361(8) . ?
C11 C12 1.382(9) . ?
C13 C14 1.378(7) . ?
C13 C18 1.389(7) . ?
C14 C15 1.352(10) . ?
C15 C16 1.348(10) . ?
C16 C17 1.390(8) . ?
C17 C18 1.374(7) . ?
C19 C20 1.391(9) . ?
C20 C21 1.356(10) . ?
C22 C24 1.381(8) . ?
C22 C27 1.407(8) . ?
C23 C25 1.363(10) . ?
C23 C24 1.368(10) . ?
C25 C26 1.384(8) . ?
C26 C27 1.390(8) . ?
C28 C29 1.389(9) . ?
C29 C30 1.366(9) . ?
C31 C32 1.374(7) . ?
C31 C36 1.396(7) . ?
C32 C34 1.375(9) . ?
C33 C34 1.362(9) . ?
C33 C35 1.371(8) . ?
C35 C36 1.383(7) . ?

loop_
_geom_hbond_atom_site_label_D
_geom_hbond_atom_site_label_H
_geom_hbond_atom_site_label_A
_geom_hbond_distance_DH
_geom_hbond_distance_HA
_geom_hbond_distance_DA
_geom_hbond_angle_DHA
_geom_hbond_site_symmetry_A
_geom_hbond_publ_flag
C5 H5 Cl1 0.93 2.84 3.741(7) 164.9 2_655 yes
C15 H15 Cl1 0.93 2.89 3.577(7) 131.6 1_455 yes
C33 H33 Cl2 0.93 2.81 3.705(6) 161.7 1_655 yes

loop_
_geom_torsion_atom_site_label_1
_geom_torsion_atom_site_label_2
_geom_torsion_atom_site_label_3
_geom_torsion_atom_site_label_4
_geom_torsion
_geom_torsion_site_symmetry_1
_geom_torsion_site_symmetry_2
_geom_torsion_site_symmetry_3
_geom_torsion_site_symmetry_4
_geom_torsion_publ_flag
C1 N1 N2 C3 0.3(6) . . . . ?
Ir01 N1 N2 C3 179.1(4) . . . . ?
C1 N1 N2 C4 -173.2(5) . . . . ?
Ir01 N1 N2 C4 5.6(6) . . . . ?
C10 N3 N4 C12 0.5(6) . . . . ?
Ir01 N3 N4 C12 177.6(4) . . . . ?
C10 N3 N4 C13 -178.6(4) . . . . ?
Ir01 N3 N4 C13 -1.4(5) . . . . ?
C21 N5 N6 C19 -0.1(8) . . . . ?
C22 N5 N6 C19 -174.8(5) . . . . ?
C21 N5 N6 Ir2 172.8(5) . . . . ?
C22 N5 N6 Ir2 -1.9(7) . . . . ?
C28 N7 N8 C30 -0.8(6) . . . . ?
Ir2 N7 N8 C30 170.9(4) . . . . ?
C28 N7 N8 C31 179.5(4) . . . . ?
Ir2 N7 N8 C31 -8.7(5) . . . . ?
N2 N1 C1 C2 -0.1(7) . . . . ?
Ir01 N1 C1 C2 -178.5(5) . . . . ?
N1 C1 C2 C3 -0.1(9) . . . . ?
C1 C2 C3 N2 0.3(9) . . . . ?
N1 N2 C3 C2 -0.3(8) . . . . ?
C4 N2 C3 C2 171.4(6) . . . . ?
C3 N2 C4 C5 6.3(10) . . . . ?
N1 N2 C4 C5 177.7(5) . . . . ?
C3 N2 C4 C9 -171.7(6) . . . . ?
N1 N2 C4 C9 -0.4(7) . . . . ?
C9 C4 C5 C6 1.9(10) . . . . ?
N2 C4 C5 C6 -176.1(6) . . . . ?
C4 C5 C6 C7 0.3(12) . . . . ?
C5 C6 C7 C8 -1.5(14) . . . . ?
C6 C7 C8 C9 0.6(13) . . . . ?
C7 C8 C9 C4 1.3(10) . . . . ?
C7 C8 C9 Ir01 -178.0(6) . . . . ?
C5 C4 C9 C8 -2.6(8) . . . . ?
N2 C4 C9 C8 175.5(5) . . . . ?
C5 C4 C9 Ir01 176.9(4) . . . . ?
N2 C4 C9 Ir01 -5.1(6) . . . . ?
N4 N3 C10 C11 -0.6(6) . . . . ?
Ir01 N3 C10 C11 -176.5(4) . . . . ?
N3 C10 C11 C12 0.4(7) . . . . ?
N3 N4 C12 C11 -0.2(7) . . . . ?
C13 N4 C12 C11 178.6(5) . . . . ?
C10 C11 C12 N4 -0.1(7) . . . . ?
C12 N4 C13 C14 1.6(9) . . . . ?
N3 N4 C13 C14 -179.6(5) . . . . ?
C12 N4 C13 C18 -178.2(6) . . . . ?
N3 N4 C13 C18 0.6(6) . . . . ?
C18 C13 C14 C15 0.7(9) . . . . ?
N4 C13 C14 C15 -179.2(6) . . . . ?
C13 C14 C15 C16 -0.5(10) . . . . ?
C14 C15 C16 C17 1.0(11) . . . . ?
C15 C16 C17 C18 -1.6(10) . . . . ?
C16 C17 C18 C13 1.6(8) . . . . ?
C16 C17 C18 Ir01 179.3(4) . . . . ?
C14 C13 C18 C17 -1.2(8) . . . . ?
N4 C13 C18 C17 178.6(5) . . . . ?
C14 C13 C18 Ir01 -179.3(4) . . . . ?
N4 C13 C18 Ir01 0.6(5) . . . . ?
N5 N6 C19 C20 0.8(7) . . . . ?
Ir2 N6 C19 C20 -169.6(5) . . . . ?
N6 C19 C20 C21 -1.1(9) . . . . ?
N6 N5 C21 C20 -0.6(10) . . . . ?
C22 N5 C21 C20 172.8(7) . . . . ?
C19 C20 C21 N5 1.0(10) . . . . ?
C21 N5 C22 C24 8.0(13) . . . . ?
N6 N5 C22 C24 -179.0(6) . . . . ?
C21 N5 C22 C27 -170.5(8) . . . . ?
N6 N5 C22 C27 2.5(8) . . . . ?
C25 C23 C24 C22 -1.1(12) . . . . ?
C27 C22 C24 C23 1.4(11) . . . . ?
N5 C22 C24 C23 -177.0(7) . . . . ?
C24 C23 C25 C26 -0.1(12) . . . . ?
C23 C25 C26 C27 1.0(10) . . . . ?
C25 C26 C27 C22 -0.7(8) . . . . ?
C25 C26 C27 Ir2 179.2(5) . . . . ?
C24 C22 C27 C26 -0.5(9) . . . . ?
N5 C22 C27 C26 178.0(5) . . . . ?
C24 C22 C27 Ir2 179.6(6) . . . . ?
N5 C22 C27 Ir2 -1.9(7) . . . . ?
N8 N7 C28 C29 0.6(6) . . . . ?
Ir2 N7 C28 C29 -167.8(4) . . . . ?
N7 C28 C29 C30 -0.2(7) . . . . ?
N7 N8 C30 C29 0.7(7) . . . . ?
C31 N8 C30 C29 -179.7(5) . . . . ?
C28 C29 C30 N8 -0.3(7) . . . . ?
C30 N8 C31 C32 9.9(9) . . . . ?
N7 N8 C31 C32 -170.6(5) . . . . ?
C30 N8 C31 C36 -173.1(6) . . . . ?
N7 N8 C31 C36 6.5(6) . . . . ?
C36 C31 C32 C34 0.2(9) . . . . ?
N8 C31 C32 C34 177.0(5) . . . . ?
C35 C33 C34 C32 -0.4(10) . . . . ?
C31 C32 C34 C33 0.1(9) . . . . ?
C34 C33 C35 C36 0.3(9) . . . . ?
C33 C35 C36 C31 0.0(7) . . . . ?
C33 C35 C36 Ir2 -175.6(4) . . . . ?
C32 C31 C36 C35 -0.3(8) . . . . ?
N8 C31 C36 C35 -177.2(4) . . . . ?
C32 C31 C36 Ir2 176.0(4) . . . . ?
N8 C31 C36 Ir2 -1.0(5) . . . . ?

loop_
_bruker_diffrn_runs_axis
_bruker_diffrn_runs_distance
_bruker_diffrn_runs_theta
_bruker_diffrn_runs_omega
_bruker_diffrn_runs_phi
_bruker_diffrn_runs_chi
_bruker_diffrn_runs_width
_bruker_diffrn_runs_images
_bruker_diffrn_runs_time
_bruker_diffrn_runs_wavelength
_bruker_diffrn_runs_voltage
_bruker_diffrn_runs_current
_bruker_diffrn_runs_temperature
Phi 58.81999999999999 0.0 0.0 0.0 54.7388 1.0 180 1.0 0.71073 50.0 1.0 297.15
Phi 58.81999999999999 0.0 0.0 180.0 54.7388 1.0 180 1.0 0.71073 50.0 1.0 297.15
Omega 58.81999999999999 8.899 -172.077 51.0 54.739 1.0 199 15.0 0.71073 50.0 1.0 297.15
Omega 58.81999999999999 8.899 -172.077 -156.0 54.739 1.0 199 15.0 0.71073 50.0 1.0 297.15
Omega 58.81999999999999 8.899 -172.077 -105.0 54.739 1.0 199 15.0 0.71073 50.0 1.0 297.15
Omega 58.81999999999999 13.3485 -164.178 0.0 54.739 1.0 201 15.0 0.71073 50.0 1.0 297.15
Omega 58.81999999999999 8.899 -172.077 102.0 54.739 1.0 199 15.0 0.71073 50.0 1.0 297.15
Omega 58.81999999999999 8.899 -172.077 153.0 54.739 1.0 199 15.0 0.71073 50.0 1.0 297.15
Omega 58.81999999999999 8.899 -172.077 -54.0 54.739 1.0 199 15.0 0.71073 50.0 1.0 297.15
Omega 58.81999999999999 8.899 -172.077 0.0 54.739 1.0 199 15.0 0.71073 50.0 1.0 297.15
Phi 58.81999999999999 8.899 -173.07680000000002 -104.283 54.7388 1.0 232 15.0 0.71073 50.0 1.0 297.15
